data_2007993
loop_
_publ_author_name
'Wilson, Claire'
'Larsen, Finn K.'
'Figgis, Brian N.'

_publ_section_title
;
 Di-\m-oxo-bis[bis(bipyridine-<i>N</i>,<i>N</i>')manganese(III, IV)]
 Triperchlorate Bis(nitrobenzene) Hemihydrate
;
_journal_issue 12
_journal_name_full 'Acta Crystallographica Section C'
_journal_page_first 1797
_journal_page_last 1799
_journal_paper_doi 10.1107/S0108270198008701
_journal_volume 54
_journal_year 1998
_chemical_formula_iupac '[Mn2 O2(C10 H8 N2)4] (ClO4)3, 2C6 H5 NO2, 0.5H2 O'
_chemical_formula_moiety
;
(MnO)~2~(N~2~C~10~H~8~)~4~(ClO~4~)~3~(NO~2~C~6~H~5~)~2~
(H~2~O)~0.5~
;
_chemical_formula_sum 'C52 H43 Cl3 Mn2 N10 O18.5'
_chemical_formula_weight 1320.19
_chemical_name_systematic
;
 ?
;
_space_group_IT_number 14
_symmetry_cell_setting monoclinic
_symmetry_space_group_name_Hall '-P 2yn'
_symmetry_space_group_name_H-M 'P 1 21/n 1'
_cell_angle_alpha 90.00
_cell_angle_beta 92.931(5)
_cell_angle_gamma 90.00
_cell_formula_units_Z 4
_cell_length_a 16.460(3)
_cell_length_b 15.717(3)
_cell_length_c 22.023(4)
_cell_measurement_reflns_used 510
_cell_measurement_temperature 293(2)
_cell_measurement_theta_max 29.6
_cell_measurement_theta_min 1.5
_cell_volume 5689.9(18)
_computing_cell_refinement SMART
_computing_data_collection
;
SMART (Siemens, 1994); MAD (Allibon, 1995) for 200 K data
;
_computing_data_reduction
;
SORTAV (Blessing, 1997) and SAINT (Siemens, 1994); KRYSTAL (Hazell, 1995) for
200 K data
;
_computing_molecular_graphics SHELXTL
_computing_structure_refinement 'SHELXTL (Sheldrick, 1994)'
_computing_structure_solution 'SIR92 (Altomare et al., 1994)'
_diffrn_ambient_temperature 295(2)
_diffrn_measurement_device 'Siemens SMART CCD'
_diffrn_measurement_method \w
_diffrn_radiation_monochromator graphite
_diffrn_radiation_source 'sealed tube'
_diffrn_radiation_type MoK\a
_diffrn_radiation_wavelength 0.71073
_diffrn_reflns_av_R_equivalents 0.054
_diffrn_reflns_av_sigmaI/netI 0.0848
_diffrn_reflns_limit_h_max 22
_diffrn_reflns_limit_h_min -15
_diffrn_reflns_limit_k_max 21
_diffrn_reflns_limit_k_min -20
_diffrn_reflns_limit_l_max 30
_diffrn_reflns_limit_l_min -25
_diffrn_reflns_number 35661
_diffrn_reflns_theta_max 29.67
_diffrn_reflns_theta_min 1.51
_exptl_absorpt_coefficient_mu 0.666
_exptl_absorpt_correction_T_max 0.852
_exptl_absorpt_correction_T_min 0.665
_exptl_absorpt_correction_type 'empirical (SADABS; Sheldrick, 1996)'
_exptl_crystal_colour green-black
_exptl_crystal_density_diffrn 1.541
_exptl_crystal_density_method 'not measured'
_exptl_crystal_description prism
_exptl_crystal_F_000 2696
_exptl_crystal_size_max 0.42
_exptl_crystal_size_mid 0.36
_exptl_crystal_size_min 0.24
_refine_diff_density_max 0.922
_refine_diff_density_min -1.114
_refine_ls_extinction_method none
_refine_ls_goodness_of_fit_all 1.273
_refine_ls_goodness_of_fit_obs 1.566
_refine_ls_hydrogen_treatment noref
_refine_ls_matrix_type full
_refine_ls_number_parameters 707
_refine_ls_number_reflns 13364
_refine_ls_number_restraints 52
_refine_ls_restrained_S_all 1.378
_refine_ls_restrained_S_obs 1.580
_refine_ls_R_factor_all 0.132
_refine_ls_R_factor_obs 0.074
_refine_ls_shift/esd_max '-0.10 (for y coordinate of Mn1)'
_refine_ls_shift/esd_mean 0.009
_refine_ls_structure_factor_coef Fsqd
_refine_ls_weighting_details 'w = 1/[\s^2^(Fo^2^)+(0.001P)^2^+5P] where P = (Fo^2^+2Fc^2^)/3'
_refine_ls_weighting_scheme calc
_refine_ls_wR_factor_all 0.152
_reflns_number_observed 7628
_reflns_number_total 14216
_reflns_observed_criterion I>2\s(I)
_cod_data_source_file os1015.cif
_cod_data_source_block os1015
_cod_depositor_comments
;
The following automatic conversions were performed:

'_refine_ls_weighting_scheme' value 'calc w =
1/[\s^2^(Fo^2^)+(0.001P)^2^+5P] where P = (Fo^2^+2Fc^2^)/3' was
changed to 'calc'. New tag '_refine_ls_weighting_details' was
created. The value of the new tag was set to 'w =
1/[\s^2^(Fo^2^)+(0.001P)^2^+5P] where P = (Fo^2^+2Fc^2^)/3'.

Automatic conversion script
Id: cif_fix_values 3143 2015-03-26 13:38:13Z robertas 
;
_cod_original_sg_symbol_H-M 'P 21/n'
_cod_database_code 2007993

loop_
_symmetry_equiv_pos_as_xyz
'x, y, z'
'-x+1/2, y+1/2, -z+1/2'
'-x, -y, -z'
'x-1/2, -y-1/2, z-1/2'

loop_
_atom_site_aniso_label
_atom_site_aniso_U_11
_atom_site_aniso_U_22
_atom_site_aniso_U_33
_atom_site_aniso_U_12
_atom_site_aniso_U_13
_atom_site_aniso_U_23
Mn1 0.0359(3) 0.0426(4) 0.0407(4) -0.0004(3) 0.0037(3) -0.0035(3)
Mn2 0.0342(3) 0.0406(4) 0.0370(3) 0.0017(3) 0.0017(3) -0.0045(3)
O1 0.038(2) 0.044(2) 0.043(2) -0.0012(13) -0.0014(13) -0.0016(14)
O2 0.039(2) 0.047(2) 0.046(2) 0.0037(14) 0.0014(13) 0.0033(14)
N1 0.044(2) 0.049(2) 0.053(2) 0.000(2) 0.002(2) -0.003(2)
N2 0.042(2) 0.048(2) 0.050(2) -0.004(2) 0.003(2) -0.004(2)
N3 0.053(2) 0.044(2) 0.054(2) 0.000(2) 0.007(2) -0.001(2)
N4 0.038(2) 0.050(2) 0.047(2) -0.002(2) 0.001(2) -0.005(2)
N5 0.041(2) 0.048(2) 0.039(2) 0.002(2) 0.004(2) 0.001(2)
N6 0.038(2) 0.044(2) 0.043(2) 0.001(2) 0.004(2) -0.001(2)
N7 0.044(2) 0.044(2) 0.046(2) -0.001(2) 0.002(2) 0.001(2)
N8 0.038(2) 0.050(2) 0.051(2) 0.003(2) -0.003(2) -0.012(2)
C12 0.049(3) 0.058(3) 0.054(3) -0.003(2) 0.004(2) -0.001(2)
C13 0.064(4) 0.094(5) 0.063(3) 0.011(3) 0.014(3) -0.013(3)
C14 0.089(5) 0.100(5) 0.053(3) 0.000(4) 0.003(3) -0.014(3)
C15 0.077(4) 0.078(4) 0.056(3) -0.004(3) -0.009(3) 0.000(3)
C16 0.056(3) 0.057(3) 0.066(3) 0.002(3) -0.010(3) 0.005(3)
C22 0.040(2) 0.056(3) 0.049(3) -0.001(2) 0.006(2) -0.001(2)
C23 0.046(3) 0.079(4) 0.062(3) 0.002(3) 0.008(3) -0.010(3)
C24 0.034(3) 0.089(4) 0.083(4) -0.005(3) 0.004(3) -0.003(3)
C25 0.043(3) 0.080(4) 0.073(4) -0.010(3) -0.011(3) -0.010(3)
C26 0.049(3) 0.061(3) 0.054(3) -0.007(2) 0.001(2) -0.007(2)
C32 0.051(3) 0.045(3) 0.062(3) -0.002(2) 0.009(2) -0.009(2)
C33 0.102(5) 0.046(3) 0.079(4) 0.002(3) 0.026(4) -0.004(3)
C34 0.117(6) 0.049(4) 0.100(5) 0.006(4) 0.021(4) 0.010(4)
C35 0.116(5) 0.062(4) 0.069(4) 0.002(4) 0.017(4) 0.022(3)
C36 0.079(4) 0.053(3) 0.056(3) 0.003(3) 0.011(3) 0.003(3)
C42 0.046(3) 0.053(3) 0.053(3) -0.006(2) 0.001(2) -0.010(2)
C43 0.076(4) 0.061(3) 0.070(4) -0.001(3) 0.009(3) -0.024(3)
C44 0.086(4) 0.091(5) 0.052(3) -0.009(4) 0.011(3) -0.024(3)
C45 0.060(3) 0.087(4) 0.046(3) -0.015(3) 0.000(2) -0.009(3)
C46 0.043(3) 0.073(3) 0.044(3) -0.006(2) -0.004(2) 0.001(3)
C52 0.046(3) 0.051(3) 0.040(2) -0.002(2) 0.005(2) -0.004(2)
C53 0.060(3) 0.082(4) 0.052(3) 0.001(3) 0.001(3) -0.022(3)
C54 0.073(4) 0.087(4) 0.061(3) 0.015(3) 0.013(3) -0.027(3)
C55 0.053(3) 0.067(4) 0.063(3) 0.015(3) 0.014(3) 0.000(3)
C56 0.042(3) 0.059(3) 0.050(3) 0.005(2) 0.004(2) 0.002(2)
C62 0.044(2) 0.051(3) 0.040(2) -0.002(2) 0.001(2) -0.001(2)
C63 0.055(3) 0.088(4) 0.050(3) -0.006(3) -0.003(2) -0.024(3)
C64 0.046(3) 0.100(5) 0.069(4) -0.001(3) -0.015(3) -0.017(3)
C65 0.040(3) 0.071(4) 0.070(3) 0.000(2) 0.001(2) -0.007(3)
C66 0.041(2) 0.054(3) 0.053(3) -0.002(2) 0.000(2) -0.005(2)
C72 0.051(3) 0.056(3) 0.047(3) -0.005(2) 0.001(2) -0.006(2)
C73 0.104(5) 0.079(4) 0.045(3) -0.001(4) 0.008(3) 0.009(3)
C74 0.112(5) 0.081(5) 0.065(4) 0.012(4) 0.005(4) 0.023(3)
C75 0.100(5) 0.056(4) 0.084(4) 0.018(3) 0.017(4) 0.015(3)
C76 0.065(3) 0.049(3) 0.061(3) 0.006(3) 0.012(3) -0.001(3)
C82 0.044(3) 0.058(3) 0.049(3) -0.004(2) 0.002(2) -0.010(2)
C83 0.075(4) 0.078(4) 0.058(3) -0.009(3) 0.016(3) -0.017(3)
C84 0.068(4) 0.094(5) 0.094(5) -0.011(4) 0.028(4) -0.047(4)
C85 0.045(3) 0.064(4) 0.110(5) 0.005(3) 0.002(3) -0.033(4)
C86 0.040(3) 0.054(3) 0.074(3) 0.005(2) -0.011(2) -0.013(3)
N200 0.147(6) 0.084(5) 0.114(6) -0.011(5) 0.008(5) 0.011(5)
O201 0.63(2) 0.123(7) 0.169(8) 0.029(10) 0.054(10) 0.054(6)
O202 0.182(7) 0.139(6) 0.142(6) -0.007(5) 0.035(5) -0.025(5)
C203 0.073(4) 0.079(5) 0.110(6) 0.000(4) -0.003(4) -0.010(5)
C204 0.166(9) 0.127(8) 0.133(8) 0.049(7) -0.009(7) -0.017(7)
C205 0.148(9) 0.187(13) 0.155(11) 0.049(9) 0.002(8) -0.032(9)
C206 0.142(9) 0.225(14) 0.127(8) 0.021(10) 0.016(7) -0.008(10)
C207 0.183(11) 0.176(11) 0.112(8) -0.022(8) 0.035(7) -0.001(8)
C208 0.159(8) 0.089(6) 0.125(7) -0.031(6) 0.024(6) -0.006(5)
N100 0.118(6) 0.145(7) 0.093(5) 0.004(6) 0.019(4) -0.001(5)
O101 0.237(9) 0.179(7) 0.141(6) -0.039(6) 0.081(6) -0.003(5)
O102 0.168(6) 0.170(7) 0.118(5) 0.061(6) 0.011(4) -0.034(5)
C103 0.072(4) 0.111(6) 0.070(4) 0.019(4) -0.001(3) -0.008(4)
C104 0.087(5) 0.102(6) 0.108(6) -0.018(4) 0.014(4) 0.006(5)
C105 0.114(6) 0.092(6) 0.123(7) -0.007(5) 0.013(5) -0.029(5)
C106 0.081(5) 0.097(5) 0.098(5) 0.026(4) 0.012(4) -0.003(4)
C107 0.094(5) 0.093(5) 0.080(4) 0.014(4) 0.005(4) 0.022(4)
C108 0.113(6) 0.075(4) 0.080(5) 0.015(4) -0.007(4) 0.003(4)
Cl1 0.0679(9) 0.0635(8) 0.0680(8) 0.0102(7) 0.0102(7) -0.0068(7)
Cl2 0.0550(7) 0.0873(10) 0.0488(7) 0.0064(7) 0.0000(6) -0.0113(7)
Cl3 0.0550(7) 0.0745(9) 0.0698(8) -0.0055(7) 0.0040(6) 0.0058(7)

loop_
_atom_site_label
_atom_site_fract_x
_atom_site_fract_y
_atom_site_fract_z
_atom_site_U_iso_or_equiv
_atom_site_thermal_displace_type
_atom_site_calc_flag
_atom_site_refinement_flags
_atom_site_occupancy
_atom_site_disorder_group
_atom_site_type_symbol
Mn1 0.06084(4) 0.35470(4) 0.22146(3) 0.0397(2) Uani d . 1 . Mn
Mn2 -0.05030(4) 0.23150(4) 0.23869(3) 0.0373(2) Uani d . 1 . Mn
O1 0.0534(2) 0.2528(2) 0.26198(12) 0.0414(7) Uani d . 1 . O
O2 -0.0457(2) 0.3313(2) 0.20020(13) 0.0442(7) Uani d . 1 . O
N1 0.0971(2) 0.3147(2) 0.1318(2) 0.0489(9) Uani d . 1 . N
N2 0.1890(2) 0.3544(2) 0.2289(2) 0.0467(9) Uani d . 1 . N
N3 0.0539(2) 0.4848(2) 0.1953(2) 0.0503(10) Uani d . 1 . N
N4 0.0487(2) 0.4219(2) 0.3058(2) 0.0452(9) Uani d . 1 . N
N5 -0.0133(2) 0.1504(2) 0.1725(2) 0.0424(8) Uani d . 1 . N
N6 -0.1611(2) 0.1998(2) 0.1930(2) 0.0415(8) Uani d . 1 . N
N7 -0.0567(2) 0.1297(2) 0.3001(2) 0.0447(9) Uani d . 1 . N
N8 -0.1068(2) 0.2861(2) 0.3102(2) 0.0465(9) Uani d . 1 . N
C12 0.1765(3) 0.2970(3) 0.1281(2) 0.0533(12) Uani d . 1 . C
C13 0.2046(4) 0.2577(4) 0.0772(2) 0.074(2) Uani d . 1 . C
H13A 0.2593(4) 0.2434(4) 0.0755(2) 0.088 Uiso calc R 1 . H
C14 0.1501(4) 0.2396(4) 0.0285(3) 0.081(2) Uani d . 1 . C
H14A 0.1682(4) 0.2136(4) -0.0063(3) 0.097 Uiso calc R 1 . H
C15 0.0708(4) 0.2602(4) 0.0320(3) 0.071(2) Uani d . 1 . C
H15A 0.0339(4) 0.2496(4) -0.0005(3) 0.085 Uiso calc R 1 . H
C16 0.0456(3) 0.2970(3) 0.0843(2) 0.0599(13) Uani d . 1 . C
H16A -0.0092(3) 0.3101(3) 0.0870(2) 0.072 Uiso calc R 1 . H
C22 0.2281(3) 0.3211(3) 0.1823(2) 0.0481(11) Uani d . 1 . C
C23 0.3117(3) 0.3119(4) 0.1847(2) 0.0623(14) Uani d . 1 . C
H23A 0.3375(3) 0.2890(4) 0.1518(2) 0.075 Uiso calc R 1 . H
C24 0.3561(3) 0.3369(4) 0.2360(3) 0.069(2) Uani d . 1 . C
H24A 0.4123(3) 0.3310(4) 0.2384(3) 0.083 Uiso calc R 1 . H
C25 0.3165(3) 0.3706(4) 0.2836(3) 0.0658(15) Uani d . 1 . C
H25A 0.3456(3) 0.3880(4) 0.3187(3) 0.079 Uiso calc R 1 . H
C26 0.2333(3) 0.3783(3) 0.2789(2) 0.0550(12) Uani d . 1 . C
H26A 0.2067(3) 0.4010(3) 0.3115(2) 0.066 Uiso calc R 1 . H
C32 0.0378(3) 0.5416(3) 0.2395(2) 0.0527(12) Uani d . 1 . C
C33 0.0294(4) 0.6267(3) 0.2260(3) 0.075(2) Uani d . 1 . C
H33A 0.0158(4) 0.6647(3) 0.2562(3) 0.089 Uiso calc R 1 . H
C34 0.0407(4) 0.6554(4) 0.1690(3) 0.088(2) Uani d . 1 . C
H34A 0.0360(4) 0.7131(4) 0.1601(3) 0.106 Uiso calc R 1 . H
C35 0.0592(4) 0.5978(4) 0.1243(3) 0.082(2) Uani d . 1 . C
H35A 0.0681(4) 0.6161(4) 0.0850(3) 0.098 Uiso calc R 1 . H
C36 0.0643(3) 0.5140(3) 0.1390(2) 0.0624(14) Uani d . 1 . C
H36A 0.0754(3) 0.4751(3) 0.1087(2) 0.075 Uiso calc R 1 . H
C42 0.0308(3) 0.5061(3) 0.3006(2) 0.0506(12) Uani d . 1 . C
C43 0.0082(3) 0.5524(4) 0.3509(3) 0.069(2) Uani d . 1 . C
H43A -0.0041(3) 0.6099(4) 0.3473(3) 0.082 Uiso calc R 1 . H
C44 0.0045(4) 0.5122(4) 0.4055(3) 0.076(2) Uani d . 1 . C
H44A -0.0119(4) 0.5423(4) 0.4391(3) 0.091 Uiso calc R 1 . H
C45 0.0244(3) 0.4287(4) 0.4114(2) 0.0644(15) Uani d . 1 . C
H45A 0.0233(3) 0.4017(4) 0.4489(2) 0.077 Uiso calc R 1 . H
C46 0.0462(3) 0.3853(4) 0.3608(2) 0.0533(12) Uani d . 1 . C
H46A 0.0600(3) 0.3281(4) 0.3648(2) 0.064 Uiso calc R 1 . H
C52 -0.0708(3) 0.1207(3) 0.1331(2) 0.0456(11) Uani d . 1 . C
C53 -0.0514(3) 0.0647(4) 0.0879(2) 0.0649(15) Uani d . 1 . C
H53A -0.0917(3) 0.0445(4) 0.0605(2) 0.078 Uiso calc R 1 . H
C54 0.0283(4) 0.0387(4) 0.0835(3) 0.073(2) Uani d . 1 . C
H54A 0.0423(4) 0.0016(4) 0.0528(3) 0.088 Uiso calc R 1 . H
C55 0.0870(3) 0.0689(3) 0.1254(2) 0.0609(14) Uani d . 1 . C
H55A 0.1408(3) 0.0514(3) 0.1240(2) 0.073 Uiso calc R 1 . H
C56 0.0645(3) 0.1243(3) 0.1686(2) 0.0506(12) Uani d . 1 . C
H56A 0.1040(3) 0.1452(3) 0.1964(2) 0.061 Uiso calc R 1 . H
C62 -0.1539(3) 0.1510(3) 0.1433(2) 0.0450(10) Uani d . 1 . C
C63 -0.2204(3) 0.1317(4) 0.1048(2) 0.0644(15) Uani d . 1 . C
H63A -0.2147(3) 0.0967(4) 0.0712(2) 0.077 Uiso calc R 1 . H
C64 -0.2951(3) 0.1651(4) 0.1172(3) 0.072(2) Uani d . 1 . C
H64A -0.3402(3) 0.1543(4) 0.0912(3) 0.087 Uiso calc R 1 . H
C65 -0.3025(3) 0.2144(3) 0.1681(2) 0.0604(14) Uani d . 1 . C
H65A -0.3526(3) 0.2366(3) 0.1775(2) 0.073 Uiso calc R 1 . H
C66 -0.2345(3) 0.2300(3) 0.2046(2) 0.0493(11) Uani d . 1 . C
H66A -0.2396(3) 0.2633(3) 0.2392(2) 0.059 Uiso calc R 1 . H
C72 -0.0780(3) 0.1518(3) 0.3560(2) 0.0514(12) Uani d . 1 . C
C73 -0.0711(4) 0.0951(4) 0.4043(2) 0.076(2) Uani d . 1 . C
H73A -0.0848(4) 0.1119(4) 0.4429(2) 0.091 Uiso calc R 1 . H
C74 -0.0440(4) 0.0143(4) 0.3946(3) 0.086(2) Uani d . 1 . C
H74A -0.0377(4) -0.0239(4) 0.4268(3) 0.103 Uiso calc R 1 . H
C75 -0.0263(4) -0.0095(4) 0.3373(3) 0.080(2) Uani d . 1 . C
H75A -0.0105(4) -0.0652(4) 0.3296(3) 0.096 Uiso calc R 1 . H
C76 -0.0318(3) 0.0487(3) 0.2911(2) 0.0579(13) Uani d . 1 . C
H76A -0.0180(3) 0.0322(3) 0.2524(2) 0.069 Uiso calc R 1 . H
C82 -0.1105(3) 0.2386(3) 0.3612(2) 0.0504(11) Uani d . 1 . C
C83 -0.1440(3) 0.2702(4) 0.4124(2) 0.070(2) Uani d . 1 . C
H83A -0.1456(3) 0.2374(4) 0.4474(2) 0.084 Uiso calc R 1 . H
C84 -0.1756(4) 0.3529(5) 0.4105(3) 0.084(2) Uani d . 1 . C
H84A -0.1988(4) 0.3756(5) 0.4446(3) 0.101 Uiso calc R 1 . H
C85 -0.1725(3) 0.4003(4) 0.3584(3) 0.073(2) Uani d . 1 . C
H85A -0.1937(3) 0.4551(4) 0.3565(3) 0.088 Uiso calc R 1 . H
C86 -0.1377(3) 0.3652(3) 0.3095(2) 0.0564(13) Uani d . 1 . C
H86A -0.1353(3) 0.3974(3) 0.2742(2) 0.068 Uiso calc R 1 . H
N200 0.2732(5) 0.6070(5) 0.1959(4) 0.115(2) Uani d . 1 . N
O201 0.2771(9) 0.5438(6) 0.2214(4) 0.306(8) Uani d . 1 . O
O202 0.2550(5) 0.6699(5) 0.2229(3) 0.153(3) Uani d . 1 . O
C203 0.2924(3) 0.6101(4) 0.1352(2) 0.087(2) Uani d G 1 . C
C204 0.3104(4) 0.5363(3) 0.1038(4) 0.143(4) Uani d G 1 . C
H20A 0.3095(6) 0.4839(4) 0.1233(5) 0.171 Uiso calc R 1 . H
C205 0.3299(4) 0.5409(6) 0.0432(4) 0.163(4) Uani d G 1 . C
H20F 0.3420(6) 0.4916(7) 0.0222(5) 0.196 Uiso calc R 1 . H
C206 0.3313(4) 0.6193(7) 0.0140(2) 0.165(5) Uani d G 1 . C
H20E 0.3443(6) 0.6223(10) -0.0265(3) 0.197 Uiso calc R 1 . H
C207 0.3132(4) 0.6931(5) 0.0454(3) 0.156(4) Uani d G 1 . C
H20D 0.3142(6) 0.7455(6) 0.0259(5) 0.187 Uiso calc R 1 . H
C208 0.2938(4) 0.6885(3) 0.1060(3) 0.123(3) Uani d G 1 . C
H20B 0.2817(6) 0.7378(4) 0.1270(5) 0.148 Uiso calc R 1 . H
N100 0.8696(5) 0.4742(7) 0.0383(3) 0.118(2) Uani d . 1 . N
O101 0.8902(5) 0.5323(5) 0.0055(3) 0.183(3) Uani d . 1 . O
O102 0.8774(4) 0.4010(5) 0.0281(3) 0.152(3) Uani d . 1 . O
C103 0.8313(3) 0.4989(3) 0.0932(2) 0.084(2) Uani d G 1 . C
C104 0.8362(3) 0.5822(3) 0.1144(2) 0.099(2) Uani d G 1 . C
H10D 0.8640(4) 0.6229(4) 0.0929(3) 0.119 Uiso calc R 1 . H
C105 0.7996(3) 0.6045(2) 0.1676(2) 0.109(2) Uani d G 1 . C
H10C 0.8029(5) 0.6602(3) 0.1817(3) 0.131 Uiso calc R 1 . H
C106 0.7580(3) 0.5435(3) 0.1996(2) 0.091(2) Uani d G 1 . C
H10A 0.7335(4) 0.5585(5) 0.2352(2) 0.110 Uiso calc R 1 . H
C107 0.7531(3) 0.4603(3) 0.1784(2) 0.089(2) Uani d G 1 . C
H10B 0.7253(4) 0.4195(4) 0.1998(3) 0.106 Uiso calc R 1 . H
C108 0.7897(3) 0.4380(2) 0.1252(2) 0.090(2) Uani d G 1 . C
H10E 0.7865(4) 0.3823(3) 0.1110(3) 0.108 Uiso calc R 1 . H
Cl1 0.47633(8) 0.26872(9) 0.06763(6) 0.0662(4) Uani d D 1 . Cl
O11 0.4995(3) 0.2711(3) 0.13029(9) 0.1154(10) Uiso d D 1 . O
O12 0.4063(2) 0.2165(3) 0.0612(2) 0.1154(10) Uiso d D 1 . O
O13 0.5390(3) 0.2318(4) 0.0349(3) 0.1154(10) Uiso d PD 0.50 . O
O13A 0.5136(6) 0.2039(5) 0.0343(4) 0.1154(10) Uiso d PD 0.50 . O
O14 0.4604(4) 0.3516(2) 0.0453(3) 0.1154(10) Uiso d PD 0.50 . O
O14A 0.4210(5) 0.3350(5) 0.0522(5) 0.1154(10) Uiso d PD 0.50 . O
Cl2 0.26419(8) 0.97696(9) 0.04374(5) 0.0638(4) Uani d D 1 . Cl
O21A 0.3245(3) 0.9806(5) 0.0003(3) 0.0933(9) Uiso d PD 0.50 1 O
O22A 0.2850(5) 1.0356(3) 0.0907(2) 0.0933(9) Uiso d PD 0.50 1 O
O23A 0.2622(4) 0.8938(2) 0.0681(3) 0.0933(9) Uiso d PD 0.50 1 O
O24A 0.1884(2) 0.9981(4) 0.0146(3) 0.0933(9) Uiso d PD 0.50 1 O
O21B 0.3274(3) 0.9503(4) 0.0071(3) 0.0933(9) Uiso d PD 0.50 2 O
O22B 0.2945(5) 1.0101(4) 0.1000(2) 0.0933(9) Uiso d PD 0.50 2 O
O23B 0.2142(4) 0.9064(3) 0.0561(3) 0.0933(9) Uiso d PD 0.50 2 O
O24B 0.2144(4) 1.0363(4) 0.0111(3) 0.0933(9) Uiso d PD 0.50 2 O
Cl3 0.10131(8) 0.13631(9) -0.17645(6) 0.0664(4) Uani d D 1 . Cl
O31A 0.1091(5) 0.1811(5) -0.2315(2) 0.1124(11) Uiso d PD 0.50 1 O
O32A 0.1284(5) 0.1883(4) -0.1271(2) 0.1124(11) Uiso d PD 0.50 1 O
O33A 0.1473(5) 0.0604(3) -0.1769(4) 0.1124(11) Uiso d PD 0.50 1 O
O34A 0.0184(2) 0.1152(6) -0.1712(4) 0.1124(11) Uiso d PD 0.50 1 O
O31B 0.1377(5) 0.2047(4) -0.2066(3) 0.1124(11) Uiso d PD 0.50 2 O
O32B 0.1078(5) 0.1503(5) -0.11302(10) 0.1124(11) Uiso d PD 0.50 2 O
O33B 0.1433(5) 0.0608(3) -0.1903(4) 0.1124(11) Uiso d PD 0.50 2 O
O34B 0.0188(2) 0.1265(6) -0.1962(3) 0.1124(11) Uiso d PD 0.50 2 O
O1W 0.0771(8) 0.8138(8) 0.0654(6) 0.154(5) Uiso d P 0.50 . O
H1WB 0.1095(8) 0.7926(8) 0.0406(6) 0.185 Uiso d PR 0.50 . H
H1WA 0.0325(8) 0.8361(8) 0.0751(6) 0.185 Uiso d PR 0.50 . H

loop_
_atom_type_symbol
_atom_type_description
_atom_type_scat_dispersion_real
_atom_type_scat_dispersion_imag
_atom_type_scat_source
C C 0.0033 0.0016 'International Tables Vol C Tables 4.2.6.8 and 6.1.1.4'
H H 0.0000 0.0000 'International Tables Vol C Tables 4.2.6.8 and 6.1.1.4'
N N 0.0061 0.0033 'International Tables Vol C Tables 4.2.6.8 and 6.1.1.4'
O O 0.0106 0.0060 'International Tables Vol C Tables 4.2.6.8 and 6.1.1.4'
Cl Cl 0.1484 0.1585 'International Tables Vol C Tables 4.2.6.8 and 6.1.1.4'
Mn Mn 0.3368 0.7283 'International Tables Vol C Tables 4.2.6.8 and 6.1.1.4'

loop_
_geom_angle_atom_site_label_1
_geom_angle_atom_site_label_2
_geom_angle_atom_site_label_3
_geom_angle
_geom_angle_publ_flag
O2 Mn1 O1 82.10(13) yes
O2 Mn1 N2 164.21(14) yes
O1 Mn1 N2 92.96(14) yes
O2 Mn1 N3 94.92(14) yes
O1 Mn1 N3 164.65(14) yes
N2 Mn1 N3 93.63(15) yes
O2 Mn1 N4 100.89(13) yes
O1 Mn1 N4 89.80(14) yes
N2 Mn1 N4 94.06(14) yes
N3 Mn1 N4 75.92(15) yes
O2 Mn1 N1 90.76(14) yes
O1 Mn1 N1 102.50(14) yes
N2 Mn1 N1 75.60(14) yes
N3 Mn1 N1 92.56(15) yes
N4 Mn1 N1 164.17(14) yes
O2 Mn1 Mn2 41.01(9) ?
O1 Mn1 Mn2 41.10(9) ?
N2 Mn1 Mn2 132.00(11) ?
N3 Mn1 Mn2 134.37(11) ?
N4 Mn1 Mn2 97.83(10) ?
N1 Mn1 Mn2 97.99(10) ?
O2 Mn2 O1 84.74(13) yes
O2 Mn2 N5 100.81(14) yes
O1 Mn2 N5 90.39(13) yes
O2 Mn2 N8 91.66(15) yes
O1 Mn2 N8 99.46(13) yes
N5 Mn2 N8 164.80(15) yes
O2 Mn2 N6 92.20(13) yes
O1 Mn2 N6 167.36(13) yes
N5 Mn2 N6 78.12(14) yes
N8 Mn2 N6 92.87(14) yes
O2 Mn2 N7 168.16(14) yes
O1 Mn2 N7 92.08(13) yes
N5 Mn2 N7 90.60(14) yes
N8 Mn2 N7 77.59(15) yes
N6 Mn2 N7 93.26(14) yes
O2 Mn2 Mn1 42.19(9) ?
O1 Mn2 Mn1 42.56(9) ?
N5 Mn2 Mn1 96.78(10) ?
N8 Mn2 Mn1 98.31(11) ?
N6 Mn2 Mn1 132.92(10) ?
N7 Mn2 Mn1 133.78(10) ?
Mn2 O1 Mn1 96.34(13) yes
Mn2 O2 Mn1 96.79(13) yes
C16 N1 C12 119.3(4) ?
C16 N1 Mn1 125.0(3) ?
C12 N1 Mn1 115.1(3) ?
C22 N2 C26 118.3(4) ?
C22 N2 Mn1 117.2(3) ?
C26 N2 Mn1 124.2(3) ?
C36 N3 C32 118.5(4) ?
C36 N3 Mn1 124.9(3) ?
C32 N3 Mn1 116.6(3) ?
C46 N4 C42 118.5(4) ?
C46 N4 Mn1 125.2(3) ?
C42 N4 Mn1 115.7(3) ?
C52 N5 C56 119.6(4) ?
C52 N5 Mn2 116.9(3) ?
C56 N5 Mn2 123.4(3) ?
C66 N6 C62 118.4(4) ?
C66 N6 Mn2 126.7(3) ?
C62 N6 Mn2 114.5(3) ?
C72 N7 C76 118.1(4) ?
C72 N7 Mn2 114.7(3) ?
C76 N7 Mn2 126.6(3) ?
C86 N8 C82 119.1(4) ?
C86 N8 Mn2 124.3(4) ?
C82 N8 Mn2 116.6(3) ?
N1 C12 C13 120.6(5) ?
N1 C12 C22 114.8(4) ?
C13 C12 C22 124.6(5) ?
C12 C13 C14 119.2(5) ?
C15 C14 C13 119.6(6) ?
C14 C15 C16 118.9(5) ?
N1 C16 C15 122.4(5) ?
N2 C22 C23 121.8(4) ?
N2 C22 C12 116.0(4) ?
C23 C22 C12 122.2(4) ?
C24 C23 C22 119.2(5) ?
C25 C24 C23 119.2(5) ?
C24 C25 C26 119.2(5) ?
N2 C26 C25 122.3(5) ?
N3 C32 C33 120.4(5) ?
N3 C32 C42 115.9(4) ?
C33 C32 C42 123.7(5) ?
C34 C33 C32 120.4(5) ?
C33 C34 C35 119.1(6) ?
C36 C35 C34 118.6(6) ?
N3 C36 C35 122.9(5) ?
N4 C42 C43 120.5(5) ?
N4 C42 C32 114.9(4) ?
C43 C42 C32 124.6(5) ?
C44 C43 C42 119.0(5) ?
C45 C44 C43 120.8(5) ?
C44 C45 C46 118.4(5) ?
N4 C46 C45 122.7(5) ?
N5 C52 C53 120.7(4) ?
N5 C52 C62 114.8(4) ?
C53 C52 C62 124.6(4) ?
C52 C53 C54 119.7(5) ?
C55 C54 C53 118.9(5) ?
C56 C55 C54 118.8(5) ?
N5 C56 C55 122.2(5) ?
N6 C62 C63 121.6(4) ?
N6 C62 C52 115.4(4) ?
C63 C62 C52 123.1(4) ?
C64 C63 C62 118.8(5) ?
C65 C64 C63 119.6(5) ?
C66 C65 C64 118.6(5) ?
N6 C66 C65 123.0(5) ?
N7 C72 C73 121.4(5) ?
N7 C72 C82 115.1(4) ?
C73 C72 C82 123.5(5) ?
C74 C73 C72 119.5(5) ?
C73 C74 C75 119.1(6) ?
C76 C75 C74 119.7(6) ?
N7 C76 C75 122.0(5) ?
N8 C82 C83 121.4(5) ?
N8 C82 C72 114.5(4) ?
C83 C82 C72 124.1(5) ?
C82 C83 C84 118.4(6) ?
C85 C84 C83 119.9(5) ?
C86 C85 C84 118.5(6) ?
N8 C86 C85 122.7(5) ?
O201 N200 O202 118.9(10) ?
O201 N200 C203 119.6(9) ?
O202 N200 C203 121.5(7) ?
N200 C203 C204 120.9(6) ?
N200 C203 C208 119.1(6) ?
C204 C203 C208 120.0 ?
C205 C204 C203 120.0 ?
C206 C205 C204 120.0 ?
C205 C206 C207 120.0 ?
C206 C207 C208 120.0 ?
C207 C208 C203 120.0 ?
O102 N100 O101 125.3(9) ?
O102 N100 C103 118.6(8) ?
O101 N100 C103 116.1(9) ?
C104 C103 C108 120.0 ?
C104 C103 N100 120.9(5) ?
C108 C103 N100 119.1(5) ?
C103 C104 C105 120.0 ?
C104 C105 C106 120.0 ?
C105 C106 C107 120.0 ?
C108 C107 C106 120.0 ?
C107 C108 C103 120.0 ?
O14 Cl1 O11 110.6(3) ?
O14 Cl1 O13 109.2(3) ?
O11 Cl1 O13 109.9(3) ?
O14 Cl1 O14A 29.6(5) ?
O11 Cl1 O14A 110.8(5) ?
O13 Cl1 O14A 131.2(6) ?
O14 Cl1 O13A 124.1(6) ?
O11 Cl1 O13A 115.1(5) ?
O13 Cl1 O13A 24.7(5) ?
O14A Cl1 O13A 134.2(6) ?
O14 Cl1 O12 111.4(3) ?
O11 Cl1 O12 106.9(2) ?
O13 Cl1 O12 108.8(3) ?
O14A Cl1 O12 83.8(5) ?
O13A Cl1 O12 84.5(5) ?
O13A O13 Cl1 77.7(3) ?
O13 O13A Cl1 77.6(3) ?
O14A O14 Cl1 75.3(3) ?
O14 O14A Cl1 75.0(3) ?
O22B Cl2 O21B 111.9(3) ?
O24A Cl2 O23A 110.6(3) ?
O24A Cl2 O22A 110.7(3) ?
O23A Cl2 O22A 109.6(3) ?
O22B Cl2 O24B 111.9(3) ?
O21B Cl2 O24B 109.3(3) ?
O24A Cl2 O21A 108.5(3) ?
O23A Cl2 O21A 108.9(3) ?
O22A Cl2 O21A 108.4(3) ?
O22B Cl2 O23B 107.6(3) ?
O21B Cl2 O23B 109.2(3) ?
O24B Cl2 O23B 106.7(3) ?
O32B Cl3 O34B 110.1(3) ?
O32A Cl3 O33A 110.2(3) ?
O32B Cl3 O31B 109.6(3) ?
O34B Cl3 O31B 111.2(3) ?
O32A Cl3 O31A 109.4(3) ?
O33A Cl3 O31A 110.0(3) ?
O32A Cl3 O34A 109.9(3) ?
O33A Cl3 O34A 108.8(3) ?
O31A Cl3 O34A 108.4(3) ?
O32B Cl3 O33B 109.3(3) ?
O34B Cl3 O33B 108.3(3) ?
O31B Cl3 O33B 108.2(3) ?

loop_
_geom_bond_atom_site_label_1
_geom_bond_atom_site_label_2
_geom_bond_site_symmetry_2
_geom_bond_distance
_geom_bond_publ_flag
Mn1 O1 . 1.840(3) yes
Mn1 O2 . 1.829(3) yes
Mn1 N1 . 2.185(4) yes
Mn1 N2 . 2.107(4) yes
Mn1 N3 . 2.126(4) yes
Mn1 N4 . 2.155(4) yes
Mn1 Mn2 . 2.7038(10) yes
Mn2 O1 . 1.788(3) yes
Mn2 O2 . 1.787(3) yes
Mn2 N5 . 2.052(4) yes
Mn2 N6 . 2.097(4) yes
Mn2 N7 . 2.101(4) yes
Mn2 N8 . 2.056(4) yes
N1 C16 . 1.340(6) ?
N1 C12 . 1.344(6) ?
N2 C22 . 1.344(5) ?
N2 C26 . 1.343(6) ?
N3 C36 . 1.340(6) ?
N3 C32 . 1.356(6) ?
N4 C46 . 1.343(6) ?
N4 C42 . 1.359(6) ?
N5 C52 . 1.335(5) ?
N5 C56 . 1.352(5) ?
N6 C66 . 1.335(5) ?
N6 C62 . 1.347(5) ?
N7 C72 . 1.342(6) ?
N7 C76 . 1.356(6) ?
N8 C86 . 1.344(6) ?
N8 C82 . 1.352(6) ?
C12 C13 . 1.380(7) ?
C12 C22 . 1.478(6) ?
C13 C14 . 1.393(8) ?
C14 C15 . 1.350(8) ?
C15 C16 . 1.372(7) ?
C22 C23 . 1.382(6) ?
C23 C24 . 1.372(7) ?
C24 C25 . 1.369(7) ?
C25 C26 . 1.374(6) ?
C32 C33 . 1.375(7) ?
C32 C42 . 1.468(7) ?
C33 C34 . 1.357(8) ?
C34 C35 . 1.383(8) ?
C35 C36 . 1.359(7) ?
C42 C43 . 1.391(7) ?
C43 C44 . 1.361(8) ?
C44 C45 . 1.356(8) ?
C45 C46 . 1.370(7) ?
C52 C53 . 1.379(6) ?
C52 C62 . 1.477(6) ?
C53 C54 . 1.381(7) ?
C54 C55 . 1.386(7) ?
C55 C56 . 1.354(6) ?
C62 C63 . 1.383(6) ?
C63 C64 . 1.376(7) ?
C64 C65 . 1.374(7) ?
C65 C66 . 1.366(6) ?
C72 C73 . 1.388(7) ?
C72 C82 . 1.473(7) ?
C73 C74 . 1.365(8) ?
C74 C75 . 1.364(8) ?
C75 C76 . 1.367(7) ?
C82 C83 . 1.372(7) ?
C83 C84 . 1.400(9) ?
C84 C85 . 1.371(9) ?
C85 C86 . 1.362(7) ?
N200 O201 . 1.141(9) ?
N200 O202 . 1.200(8) ?
N200 C203 . 1.390(8) ?
C203 C204 . 1.39 ?
C203 C208 . 1.39 ?
C204 C205 . 1.39 ?
C205 C206 . 1.39 ?
C206 C207 . 1.39 ?
C207 C208 . 1.39 ?
N100 O102 . 1.181(9) ?
N100 O101 . 1.223(9) ?
N100 C103 . 1.443(8) ?
C103 C104 . 1.39 ?
C103 C108 . 1.39 ?
C104 C105 . 1.39 ?
C105 C106 . 1.39 ?
C106 C107 . 1.39 ?
C107 C108 . 1.39 ?
Cl1 O14 . 1.4118(10) ?
Cl1 O11 . 1.4133(10) ?
Cl1 O13 . 1.4133(10) ?
Cl1 O14A . 1.4139(11) ?
Cl1 O13A . 1.4138(10) ?
Cl1 O12 . 1.4159(10) ?
O13 O13A . 0.605(12) ?
O14 O14A . 0.723(12) ?
Cl2 O22B . 1.4120(10) ?
Cl2 O21B . 1.4125(10) ?
Cl2 O24A . 1.4125(10) ?
Cl2 O23A . 1.4131(10) ?
Cl2 O22A . 1.4136(10) ?
Cl2 O24B . 1.4141(10) ?
Cl2 O21A . 1.4149(10) ?
Cl2 O23B . 1.4155(10) ?
Cl3 O32A . 1.4127(10) ?
Cl3 O32B . 1.4127(10) ?
Cl3 O34B . 1.4129(10) ?
Cl3 O33A . 1.4132(10) ?
Cl3 O31B . 1.4130(10) ?
Cl3 O31A . 1.4139(10) ?
Cl3 O34A . 1.4142(10) ?
Cl3 O33B . 1.4147(10) ?
